data_7128877
loop_
_publ_author_name
'Wu, Xiang'
'Ding, Du'
'Zhang, Ying'
'Jiang, Hua-Jie'
'Wang, Tao'
'Zhao, Li-Ping'

_publ_section_title
;
 Enantioselective synthesis of 1-aminoindene derivatives <i>via</i>
 asymmetric Br\/onsted acid catalysis.
;
_journal_issue 76
_journal_name_full 'Chemical communications (Cambridge, England)'
_journal_page_first 9680
_journal_page_last 9683
_journal_paper_doi 10.1039/d1cc03568a
_journal_volume 57
_journal_year 2021
_chemical_absolute_configuration rmad
_chemical_formula_moiety 'C19 H21 N O2 S'
_chemical_formula_sum 'C19 H21 N O2 S'
_chemical_formula_weight 327.43
_space_group_crystal_system triclinic
_space_group_IT_number 1
_space_group_name_Hall 'P 1'
_space_group_name_H-M_alt 'P 1'
_atom_sites_solution_hydrogens mixed
_atom_sites_solution_primary dual
_audit_creation_date 2019-11-18
_audit_creation_method
;
Olex2 1.2
(compiled 2018.05.29 svn.r3508 for OlexSys, GUI svn.r5506)
;
_audit_update_record
;
2021-06-05 deposited with the CCDC.	2021-08-24 downloaded from the CCDC.
;
_cell_angle_alpha 92.623(2)
_cell_angle_beta 103.7520(10)
_cell_angle_gamma 95.143(2)
_cell_formula_units_Z 1
_cell_length_a 5.1578(3)
_cell_length_b 8.9611(4)
_cell_length_c 9.5418(5)
_cell_measurement_reflns_used 8444
_cell_measurement_temperature 170(2)
_cell_measurement_theta_max 54.99
_cell_measurement_theta_min 5.79
_cell_volume 425.62(4)
_computing_cell_refinement 'SAINT v8.37A (Bruker, 2015)'
_computing_data_reduction 'SAINT v8.37A (Bruker, 2015)'
_computing_molecular_graphics 'Olex2 (Dolomanov et al., 2009)'
_computing_publication_material 'Olex2 (Dolomanov et al., 2009)'
_computing_structure_refinement 'ShelXL (Sheldrick, 2015)'
_computing_structure_solution 'ShelXT (Sheldrick, 2015)'
_diffrn_ambient_temperature 170.02
_diffrn_measured_fraction_theta_full 0.985
_diffrn_measured_fraction_theta_max 0.985
_diffrn_measurement_device_type 'Bruker D8 Venture'
_diffrn_measurement_method '\f and \w scans'
_diffrn_radiation_type GaK\a
_diffrn_radiation_wavelength 1.34139
_diffrn_reflns_av_R_equivalents 0.0477
_diffrn_reflns_av_unetI/netI 0.0637
_diffrn_reflns_Laue_measured_fraction_full 0.985
_diffrn_reflns_Laue_measured_fraction_max 0.985
_diffrn_reflns_limit_h_max 6
_diffrn_reflns_limit_h_min -6
_diffrn_reflns_limit_k_max 10
_diffrn_reflns_limit_k_min -10
_diffrn_reflns_limit_l_max 11
_diffrn_reflns_limit_l_min -11
_diffrn_reflns_number 7143
_diffrn_reflns_point_group_measured_fraction_full 0.957
_diffrn_reflns_point_group_measured_fraction_max 0.953
_diffrn_reflns_theta_full 53.594
_diffrn_reflns_theta_max 54.965
_diffrn_reflns_theta_min 5.790
_diffrn_standards_number 0
_exptl_absorpt_coefficient_mu 1.140
_exptl_absorpt_correction_T_max 0.7508
_exptl_absorpt_correction_T_min 0.5114
_exptl_absorpt_correction_type multi-scan
_exptl_absorpt_process_details
'SADABS-2016/2 (Bruker,2016/2) was used for absorption correction. wR2(int) was 0.1435 before and 0.0823 after correction. The Ratio of minimum to maximum transmission is 0.6811. The \l/2 correction factor is Not present.'
_exptl_crystal_colour colourless
_exptl_crystal_density_diffrn 1.277
_exptl_crystal_description block
_exptl_crystal_F_000 174
_exptl_crystal_size_max 0.08
_exptl_crystal_size_mid 0.06
_exptl_crystal_size_min 0.05
_refine_diff_density_max 0.384
_refine_diff_density_min -0.232
_refine_diff_density_rms 0.040
_refine_ls_abs_structure_details
;
 Flack x determined using 1410 quotients [(I+)-(I-)]/[(I+)+(I-)]
 (Parsons, Flack and Wagner, Acta Cryst. B69 (2013) 249-259).
;
_refine_ls_abs_structure_Flack 0.048(11)
_refine_ls_extinction_method none
_refine_ls_goodness_of_fit_ref 1.071
_refine_ls_hydrogen_treatment mixed
_refine_ls_matrix_type full
_refine_ls_number_parameters 214
_refine_ls_number_reflns 3092
_refine_ls_number_restraints 3
_refine_ls_restrained_S_all 1.071
_refine_ls_R_factor_all 0.0374
_refine_ls_R_factor_gt 0.0368
_refine_ls_shift/su_max 0.001
_refine_ls_shift/su_mean 0.000
_refine_ls_structure_factor_coef Fsqd
_refine_ls_weighting_details 'w=1/[\s^2^(Fo^2^)+(0.0184P)^2^+0.1349P] where P=(Fo^2^+2Fc^2^)/3'
_refine_ls_weighting_scheme calc
_refine_ls_wR_factor_gt 0.0916
_refine_ls_wR_factor_ref 0.0922
_reflns_Friedel_coverage 0.935
_reflns_Friedel_fraction_full 0.928
_reflns_Friedel_fraction_max 0.921
_reflns_number_gt 3044
_reflns_number_total 3092
_reflns_threshold_expression 'I > 2\s(I)'
_cod_data_source_file d1cc03568a2.cif
_cod_data_source_block 191118shc
_cod_depositor_comments 'Adding full bibliography for 7128877--7128878.cif.'
_cod_database_code 7128877
_shelx_shelxl_version_number 2016/6
_shelx_space_group_comment
;
The symmetry employed for this shelxl refinement is uniquely defined
by the following loop, which should always be used as a source of
symmetry information in preference to the above space-group names.
They are only intended as comments.
;
_shelx_estimated_absorpt_t_max 0.945
_shelx_estimated_absorpt_t_min 0.914
_olex2_refinement_description
;
1. Fixed Uiso
 At 1.2 times of:
  All C(H) groups, All C(H,H) groups
 At 1.5 times of:
  All C(H,H,H) groups
2.a Ternary CH refined with riding coordinates:
 C1(H1A)
2.b Secondary CH2 refined with riding coordinates:
 C10(H10A,H10B), C11(H11A,H11B)
2.c Aromatic/amide H refined with riding coordinates:
 C3(H3), C5(H5), C6(H6), C7(H7), C8(H8), C14(H14), C15(H15), C17(H17), C18(H18)
2.d Idealised Me refined as rotating group:
 C12(H12A,H12B,H12C), C19(H19A,H19B,H19C)
;
_olex2_submission_special_instructions 'No special instructions were received'

loop_
_space_group_symop_operation_xyz
'x, y, z'

loop_
_atom_site_label
_atom_site_type_symbol
_atom_site_fract_x
_atom_site_fract_y
_atom_site_fract_z
_atom_site_U_iso_or_equiv
_atom_site_adp_type
_atom_site_occupancy
_atom_site_site_symmetry_order
_atom_site_calc_flag
_atom_site_refinement_flags_posn
_atom_site_refinement_flags_adp
_atom_site_refinement_flags_occupancy
_atom_site_disorder_assembly
_atom_site_disorder_group
S1 S 0.68490(10) 0.72831(7) 0.60625(7) 0.0248(2) Uani 1 1 d . . . . .
O1 O 0.9494(4) 0.6853(3) 0.6148(3) 0.0326(6) Uani 1 1 d . . . . .
O2 O 0.6453(5) 0.8554(3) 0.6918(3) 0.0352(6) Uani 1 1 d . . . . .
N1 N 0.5109(6) 0.5849(3) 0.6487(3) 0.0250(6) Uani 1 1 d . . . . .
H1 H 0.359(10) 0.597(5) 0.654(4) 0.030(11) Uiso 1 1 d . . . . .
C1 C 0.5278(6) 0.4322(3) 0.5905(3) 0.0237(7) Uani 1 1 d . . . . .
H1A H 0.666994 0.435993 0.533116 0.028 Uiso 1 1 calc R . . . .
C2 C 0.5988(7) 0.3231(4) 0.7090(4) 0.0276(7) Uani 1 1 d . . . . .
C3 C 0.4122(7) 0.2052(4) 0.6840(4) 0.0308(8) Uani 1 1 d . . . . .
H3 H 0.417862 0.121239 0.741510 0.037 Uiso 1 1 calc R . . . .
C4 C 0.1973(7) 0.2229(4) 0.5558(4) 0.0287(7) Uani 1 1 d . . . . .
C5 C -0.0384(8) 0.1350(4) 0.4909(4) 0.0354(8) Uani 1 1 d . . . . .
H5 H -0.086813 0.044651 0.531067 0.042 Uiso 1 1 calc R . . . .
C6 C -0.2037(8) 0.1801(4) 0.3664(4) 0.0371(8) Uani 1 1 d . . . . .
H6 H -0.366089 0.120104 0.321456 0.045 Uiso 1 1 calc R . . . .
C7 C -0.1346(7) 0.3122(4) 0.3066(4) 0.0344(8) Uani 1 1 d . . . . .
H7 H -0.248929 0.341188 0.220868 0.041 Uiso 1 1 calc R . . . .
C8 C 0.1027(7) 0.4022(4) 0.3723(4) 0.0299(7) Uani 1 1 d . . . . .
H8 H 0.150707 0.492762 0.332277 0.036 Uiso 1 1 calc R . . . .
C9 C 0.2661(6) 0.3571(3) 0.4967(3) 0.0254(7) Uani 1 1 d . . . . .
C10 C 0.8512(7) 0.3561(4) 0.8251(4) 0.0330(8) Uani 1 1 d . . . . .
H10A H 0.827760 0.439433 0.891278 0.040 Uiso 1 1 calc R . . . .
H10B H 0.997934 0.391209 0.780146 0.040 Uiso 1 1 calc R . . . .
C11 C 0.9369(8) 0.2240(4) 0.9143(4) 0.0381(9) Uani 1 1 d . . . . .
H11A H 0.949432 0.137450 0.848886 0.046 Uiso 1 1 calc R . . . .
H11B H 0.799561 0.193884 0.967438 0.046 Uiso 1 1 calc R . . . .
C12 C 1.2079(9) 0.2650(5) 1.0220(4) 0.0454(10) Uani 1 1 d . . . . .
H12A H 1.343896 0.295080 0.969609 0.068 Uiso 1 1 calc GR . . . .
H12B H 1.259563 0.177828 1.076524 0.068 Uiso 1 1 calc GR . . . .
H12C H 1.193957 0.348424 1.089056 0.068 Uiso 1 1 calc GR . . . .
C13 C 0.5445(7) 0.7582(4) 0.4225(4) 0.0276(7) Uani 1 1 d . . . . .
C14 C 0.6417(8) 0.6900(4) 0.3147(4) 0.0367(8) Uani 1 1 d . . . . .
H14 H 0.788240 0.631151 0.338766 0.044 Uiso 1 1 calc R . . . .
C15 C 0.5219(9) 0.7090(5) 0.1715(4) 0.0438(10) Uani 1 1 d . . . . .
H15 H 0.585709 0.660855 0.097402 0.053 Uiso 1 1 calc R . . . .
C16 C 0.3110(9) 0.7966(4) 0.1338(4) 0.0422(10) Uani 1 1 d . . . . .
C17 C 0.2201(8) 0.8637(4) 0.2432(4) 0.0404(9) Uani 1 1 d . . . . .
H17 H 0.075438 0.923955 0.219093 0.048 Uiso 1 1 calc R . . . .
C18 C 0.3341(7) 0.8457(4) 0.3876(4) 0.0324(8) Uani 1 1 d . . . . .
H18 H 0.268510 0.892908 0.461444 0.039 Uiso 1 1 calc R . . . .
C19 C 0.1857(13) 0.8147(6) -0.0236(5) 0.0699(16) Uani 1 1 d . . . . .
H19A H 0.031900 0.873251 -0.031356 0.105 Uiso 1 1 calc GR . . . .
H19B H 0.125228 0.715466 -0.074243 0.105 Uiso 1 1 calc GR . . . .
H19C H 0.318538 0.867037 -0.067339 0.105 Uiso 1 1 calc GR . . . .

loop_
_atom_site_aniso_label
_atom_site_aniso_U_11
_atom_site_aniso_U_22
_atom_site_aniso_U_33
_atom_site_aniso_U_23
_atom_site_aniso_U_13
_atom_site_aniso_U_12
S1 0.0230(4) 0.0194(4) 0.0295(4) 0.0022(3) 0.0023(3) -0.0001(3)
O1 0.0198(13) 0.0334(13) 0.0431(13) 0.0089(11) 0.0047(10) 0.0005(10)
O2 0.0419(15) 0.0221(12) 0.0382(13) -0.0045(10) 0.0050(11) 0.0008(10)
N1 0.0229(16) 0.0200(13) 0.0330(15) 0.0017(11) 0.0086(12) 0.0025(11)
C1 0.0249(17) 0.0177(15) 0.0290(16) 0.0008(12) 0.0079(13) 0.0019(12)
C2 0.0284(19) 0.0243(17) 0.0331(17) 0.0062(14) 0.0111(14) 0.0074(13)
C3 0.034(2) 0.0229(16) 0.0388(18) 0.0070(14) 0.0130(15) 0.0047(14)
C4 0.0298(18) 0.0223(15) 0.0358(17) 0.0001(14) 0.0118(14) 0.0021(14)
C5 0.036(2) 0.0243(17) 0.046(2) -0.0028(15) 0.0143(17) -0.0044(15)
C6 0.030(2) 0.0329(19) 0.046(2) -0.0096(16) 0.0089(16) -0.0052(15)
C7 0.0300(19) 0.0383(19) 0.0313(17) -0.0055(15) 0.0022(14) 0.0032(15)
C8 0.0313(19) 0.0268(17) 0.0316(17) 0.0008(14) 0.0084(14) 0.0018(14)
C9 0.0258(17) 0.0220(15) 0.0291(16) -0.0044(13) 0.0100(13) 0.0011(13)
C10 0.0330(19) 0.0289(18) 0.0357(18) 0.0018(14) 0.0049(15) 0.0053(15)
C11 0.037(2) 0.040(2) 0.0370(19) 0.0101(16) 0.0048(16) 0.0098(16)
C12 0.040(2) 0.058(3) 0.035(2) 0.0053(19) 0.0003(17) 0.0091(19)
C13 0.0267(18) 0.0237(16) 0.0320(16) 0.0053(13) 0.0073(14) -0.0019(13)
C14 0.038(2) 0.0350(19) 0.0381(19) 0.0045(15) 0.0107(16) 0.0047(16)
C15 0.054(3) 0.043(2) 0.0346(19) 0.0012(16) 0.0125(18) 0.0042(19)
C16 0.048(2) 0.037(2) 0.035(2) 0.0070(16) 0.0009(18) -0.0049(18)
C17 0.034(2) 0.036(2) 0.047(2) 0.0130(17) -0.0001(17) 0.0026(16)
C18 0.030(2) 0.0275(17) 0.0387(19) 0.0049(15) 0.0060(15) 0.0045(14)
C19 0.090(4) 0.067(3) 0.039(2) 0.010(2) -0.009(2) 0.000(3)

loop_
_atom_type_symbol
_atom_type_description
_atom_type_scat_dispersion_real
_atom_type_scat_dispersion_imag
_atom_type_scat_source
C C 0.0148 0.0070 'International Tables Vol C Tables 4.2.6.8 and 6.1.1.4'
H H 0.0000 0.0000 'International Tables Vol C Tables 4.2.6.8 and 6.1.1.4'
N N 0.0253 0.0136 'International Tables Vol C Tables 4.2.6.8 and 6.1.1.4'
O O 0.0412 0.0250 'International Tables Vol C Tables 4.2.6.8 and 6.1.1.4'
S S 0.2924 0.4247 'International Tables Vol C Tables 4.2.6.8 and 6.1.1.4'

loop_
_geom_angle_atom_site_label_1
_geom_angle_atom_site_label_2
_geom_angle_atom_site_label_3
_geom_angle
_geom_angle_site_symmetry_1
_geom_angle_site_symmetry_3
_geom_angle_publ_flag
O1 S1 N1 106.75(15) . . ?
O1 S1 C13 106.94(16) . . ?
O2 S1 O1 120.74(15) . . ?
O2 S1 N1 106.54(15) . . ?
O2 S1 C13 107.51(15) . . ?
N1 S1 C13 107.78(15) . . ?
S1 N1 H1 116(3) . . ?
C1 N1 S1 120.7(2) . . ?
C1 N1 H1 112(3) . . ?
N1 C1 H1A 109.1 . . ?
N1 C1 C2 112.6(3) . . ?
N1 C1 C9 114.1(3) . . ?
C2 C1 H1A 109.1 . . ?
C9 C1 H1A 109.1 . . ?
C9 C1 C2 102.7(3) . . ?
C3 C2 C1 109.6(3) . . ?
C3 C2 C10 130.6(3) . . ?
C10 C2 C1 119.8(3) . . ?
C2 C3 H3 124.5 . . ?
C2 C3 C4 110.9(3) . . ?
C4 C3 H3 124.5 . . ?
C5 C4 C3 132.2(3) . . ?
C5 C4 C9 120.0(3) . . ?
C9 C4 C3 107.7(3) . . ?
C4 C5 H5 120.4 . . ?
C4 C5 C6 119.3(3) . . ?
C6 C5 H5 120.4 . . ?
C5 C6 H6 119.6 . . ?
C5 C6 C7 120.8(3) . . ?
C7 C6 H6 119.6 . . ?
C6 C7 H7 119.9 . . ?
C6 C7 C8 120.2(3) . . ?
C8 C7 H7 119.9 . . ?
C7 C8 H8 120.6 . . ?
C9 C8 C7 118.7(3) . . ?
C9 C8 H8 120.6 . . ?
C4 C9 C1 109.0(3) . . ?
C8 C9 C1 130.1(3) . . ?
C8 C9 C4 120.9(3) . . ?
C2 C10 H10A 108.5 . . ?
C2 C10 H10B 108.5 . . ?
C2 C10 C11 115.0(3) . . ?
H10A C10 H10B 107.5 . . ?
C11 C10 H10A 108.5 . . ?
C11 C10 H10B 108.5 . . ?
C10 C11 H11A 109.4 . . ?
C10 C11 H11B 109.4 . . ?
C10 C11 C12 111.2(3) . . ?
H11A C11 H11B 108.0 . . ?
C12 C11 H11A 109.4 . . ?
C12 C11 H11B 109.4 . . ?
C11 C12 H12A 109.5 . . ?
C11 C12 H12B 109.5 . . ?
C11 C12 H12C 109.5 . . ?
H12A C12 H12B 109.5 . . ?
H12A C12 H12C 109.5 . . ?
H12B C12 H12C 109.5 . . ?
C14 C13 S1 119.7(3) . . ?
C18 C13 S1 119.8(3) . . ?
C18 C13 C14 120.5(3) . . ?
C13 C14 H14 120.5 . . ?
C15 C14 C13 119.0(3) . . ?
C15 C14 H14 120.5 . . ?
C14 C15 H15 119.2 . . ?
C14 C15 C16 121.5(4) . . ?
C16 C15 H15 119.2 . . ?
C15 C16 C19 120.0(4) . . ?
C17 C16 C15 118.1(3) . . ?
C17 C16 C19 121.9(4) . . ?
C16 C17 H17 119.2 . . ?
C16 C17 C18 121.7(4) . . ?
C18 C17 H17 119.2 . . ?
C13 C18 C17 119.1(4) . . ?
C13 C18 H18 120.4 . . ?
C17 C18 H18 120.4 . . ?
C16 C19 H19A 109.5 . . ?
C16 C19 H19B 109.5 . . ?
C16 C19 H19C 109.5 . . ?
H19A C19 H19B 109.5 . . ?
H19A C19 H19C 109.5 . . ?
H19B C19 H19C 109.5 . . ?

loop_
_geom_bond_atom_site_label_1
_geom_bond_atom_site_label_2
_geom_bond_distance
_geom_bond_site_symmetry_2
_geom_bond_publ_flag
S1 O1 1.435(2) . ?
S1 O2 1.428(2) . ?
S1 N1 1.623(3) . ?
S1 C13 1.773(3) . ?
N1 H1 0.81(5) . ?
N1 C1 1.471(4) . ?
C1 H1A 1.0000 . ?
C1 C2 1.529(4) . ?
C1 C9 1.511(4) . ?
C2 C3 1.335(5) . ?
C2 C10 1.492(5) . ?
C3 H3 0.9500 . ?
C3 C4 1.468(5) . ?
C4 C5 1.381(5) . ?
C4 C9 1.404(5) . ?
C5 H5 0.9500 . ?
C5 C6 1.388(5) . ?
C6 H6 0.9500 . ?
C6 C7 1.391(5) . ?
C7 H7 0.9500 . ?
C7 C8 1.398(5) . ?
C8 H8 0.9500 . ?
C8 C9 1.383(5) . ?
C10 H10A 0.9900 . ?
C10 H10B 0.9900 . ?
C10 C11 1.525(5) . ?
C11 H11A 0.9900 . ?
C11 H11B 0.9900 . ?
C11 C12 1.528(6) . ?
C12 H12A 0.9800 . ?
C12 H12B 0.9800 . ?
C12 H12C 0.9800 . ?
C13 C14 1.388(5) . ?
C13 C18 1.381(5) . ?
C14 H14 0.9500 . ?
C14 C15 1.384(5) . ?
C15 H15 0.9500 . ?
C15 C16 1.386(6) . ?
C16 C17 1.378(6) . ?
C16 C19 1.510(6) . ?
C17 H17 0.9500 . ?
C17 C18 1.386(5) . ?
C18 H18 0.9500 . ?
C19 H19A 0.9800 . ?
C19 H19B 0.9800 . ?
C19 H19C 0.9800 . ?
